data_4131286
loop_
_publ_author_name
'de Orbe, M. Elena'
'Amen\'os, Laura'
'Kirillova, Mariia S.'
'Wang, Yahui'
'L\'opez-Carrillo, Ver\'onica'
'Maseras, Feliu'
'Echavarren, Antonio M.'

_publ_section_title
;
 Cyclobutene vs 1,3-Diene Formation in the Gold-Catalyzed Reaction of
 Alkynes with Alkenes: The Complete Mechanistic Picture.
;
_journal_issue 30
_journal_name_full 'Journal of the American Chemical Society'
_journal_page_first 10302
_journal_page_last 10311
_journal_paper_doi 10.1021/jacs.7b03005
_journal_volume 139
_journal_year 2017
_chemical_absolute_configuration ad
_chemical_formula_sum 'C23 H19 N O2'
_chemical_formula_weight 341.39
_space_group_IT_number 4
_space_group_name_Hall 'P 2yb'
_space_group_name_H-M_alt 'P 1 21 1'
_symmetry_cell_setting monoclinic
_symmetry_space_group_name_H-M 'P 1 21 1'
_atom_sites_solution_hydrogens geom
_audit_creation_method SHELXL-2014
_cell_angle_alpha 90
_cell_angle_beta 103.934(4)
_cell_angle_gamma 90
_cell_formula_units_Z 4
_cell_length_a 7.4240(8)
_cell_length_b 32.859(4)
_cell_length_c 7.7501(9)
_cell_measurement_reflns_used 3436
_cell_measurement_temperature 100(2)
_cell_measurement_theta_max 22.83
_cell_measurement_theta_min 2.48
_cell_volume 1835.0(4)
_computing_cell_refinement 'Bruker APEX2 v2014.9-0'
_computing_data_collection 'Bruker APEX2 v2014.9-0'
_computing_data_reduction 'Bruker SAINT V7.60A'
_computing_molecular_graphics 'Bruker SHELXTL'
_computing_publication_material 'Bruker SHELXTL'
_computing_structure_refinement 'SHELXL-2014 (Sheldrick, 2014)'
_computing_structure_solution Sir2011
_diffrn_ambient_temperature 100(2)
_diffrn_detector_area_resol_mean 512
_diffrn_detector_type '4K CCD area detector APEX II'
_diffrn_measured_fraction_theta_full 0.948
_diffrn_measured_fraction_theta_max 0.992
_diffrn_measurement_device_type 'APEX DUO Kappa 4-axis goniometer'
_diffrn_measurement_method
;
 Fullsphere data collection, phi and omega scans
;
_diffrn_measurement_specimen_support 'magnetic support with MicroMount'
_diffrn_radiation_monochromator 'Quazar MX Multilayer Optics'
_diffrn_radiation_type MoK\a
_diffrn_radiation_wavelength 0.71073
_diffrn_reflns_av_R_equivalents 0.1165
_diffrn_reflns_av_unetI/netI 0.0977
_diffrn_reflns_Laue_measured_fraction_full 0.948
_diffrn_reflns_Laue_measured_fraction_max 0.992
_diffrn_reflns_limit_h_max 7
_diffrn_reflns_limit_h_min -8
_diffrn_reflns_limit_k_max 38
_diffrn_reflns_limit_k_min -38
_diffrn_reflns_limit_l_max 9
_diffrn_reflns_limit_l_min -9
_diffrn_reflns_number 25450
_diffrn_reflns_point_group_measured_fraction_full 0.938
_diffrn_reflns_point_group_measured_fraction_max 0.982
_diffrn_reflns_theta_full 25.242
_diffrn_reflns_theta_max 24.849
_diffrn_reflns_theta_min 1.239
_diffrn_source 'Microfocus source E025 IuS'
_diffrn_source_current 0.6
_diffrn_source_power 50
_diffrn_source_size '0.2 mm x 0.2 mm fine focus'
_diffrn_source_type 'Bruker APEX DUO'
_exptl_absorpt_coefficient_mu 0.079
_exptl_absorpt_correction_T_max 0.998
_exptl_absorpt_correction_T_min 0.768
_exptl_absorpt_correction_type multi-scan
_exptl_absorpt_process_details
; 
 SADABS Version 2008/1 Bruker-Nonius
 Blessing, Acta Cryst. (1995) A51 33-38
;
_exptl_crystal_colour colourless
_exptl_crystal_density_diffrn 1.236
_exptl_crystal_description plate
_exptl_crystal_F_000 720
_exptl_crystal_size_max 0.15
_exptl_crystal_size_mid 0.08
_exptl_crystal_size_min 0.02
_refine_diff_density_max 0.483
_refine_diff_density_min -0.524
_refine_diff_density_rms 0.093
_refine_ls_abs_structure_details
;
 Flack x determined using 1584 quotients [(I+)-(I-)]/[(I+)+(I-)]
 (Parsons, Flack and Wagner, Acta Cryst. B69 (2013) 249-259).
;
_refine_ls_abs_structure_Flack -1.0(10)
_refine_ls_extinction_method none
_refine_ls_goodness_of_fit_ref 1.543
_refine_ls_hydrogen_treatment constr
_refine_ls_matrix_type full
_refine_ls_number_parameters 794
_refine_ls_number_reflns 6229
_refine_ls_number_restraints 889
_refine_ls_restrained_S_all 1.496
_refine_ls_R_factor_all 0.1548
_refine_ls_R_factor_gt 0.1125
_refine_ls_shift/su_max 0.009
_refine_ls_shift/su_mean 0.001
_refine_ls_structure_factor_coef Fsqd
_refine_ls_weighting_details 'w=1/[\s^2^(Fo^2^)+(0.1000P)^2^+0.2513P] where P=(Fo^2^+2Fc^2^)/3'
_refine_ls_weighting_scheme calc
_refine_ls_wR_factor_gt 0.2623
_refine_ls_wR_factor_ref 0.2799
_reflns_Friedel_coverage 0.943
_reflns_Friedel_fraction_full 0.928
_reflns_Friedel_fraction_max 0.972
_reflns_number_gt 4179
_reflns_number_total 6229
_reflns_threshold_expression 'I > 2\s(I)'
_cod_data_source_file ja7b03005_si_004.cif
_cod_data_source_block MO4_171T_P21
_cod_depositor_comments
;
The following automatic conversions were performed:

data item '_exptl_absorpt_correction_type' value 'Multi-scan' was
changed to 'multi-scan' in accordance with the
/home/saulius/struct/COD-crude-data/automatic-downloads/DataCite-retrospective/ACS/depositions/lib/dictionaries/cif_core.dic
dictionary named 'cif_core.dic' version 2.4.2 last updated on
2011-04-26.

data item '_symmetry_cell_setting' value 'Monoclinic' was changed to
'monoclinic' in accordance with the
/home/saulius/struct/COD-crude-data/automatic-downloads/DataCite-retrospective/ACS/depositions/lib/dictionaries/cif_core.dic
dictionary named 'cif_core.dic' version 2.4.2 last updated on
2011-04-26.

Automatic conversion script
Id: cif_fix_values 6909 2019-04-08 15:41:33Z antanas 
;
_cod_original_sg_symbol_H-M P2(1)
_cod_database_code 4131286
_shelx_space_group_comment
;
The symmetry employed for this shelxl refinement is uniquely defined
by the following loop, which should always be used as a source of
symmetry information in preference to the above space-group names.
They are only intended as comments.
;
_shelx_estimated_absorpt_t_min 0.988
_shelx_estimated_absorpt_t_max 0.998
_shelxl_version_number 2014-3

loop_
_space_group_symop_operation_xyz
'x, y, z'
'-x, y+1/2, -z'

loop_
_atom_site_label
_atom_site_type_symbol
_atom_site_fract_x
_atom_site_fract_y
_atom_site_fract_z
_atom_site_U_iso_or_equiv
_atom_site_adp_type
_atom_site_occupancy
_atom_site_site_symmetry_order
_atom_site_calc_flag
_atom_site_refinement_flags_posn
_atom_site_refinement_flags_adp
_atom_site_refinement_flags_occupancy
_atom_site_disorder_assembly
_atom_site_disorder_group
N1A N 0.2327(13) 0.2155(3) 1.1641(12) 0.039(2) Uani 1 1 d . U . . .
O1A O 0.2960(11) 0.2206(3) 1.3265(10) 0.054(2) Uani 1 1 d . U . . .
O2A O 0.0766(11) 0.2059(3) 1.0963(11) 0.050(2) Uani 1 1 d . U . . .
C1A C 0.554(2) 0.3710(5) 0.884(2) 0.043(3) Uani 0.8 1 d D U P A 1
C2A C 0.553(2) 0.3654(5) 1.065(2) 0.049(3) Uani 0.8 1 d D U P A 1
H2A H 0.5894 0.3399 1.1204 0.059 Uiso 0.8 1 calc R U P A 1
C3A C 0.501(2) 0.3966(5) 1.163(2) 0.053(3) Uani 0.8 1 d D U P A 1
H3A H 0.4987 0.3922 1.2841 0.063 Uiso 0.8 1 calc R U P A 1
C4A C 0.452(2) 0.4333(5) 1.087(2) 0.052(3) Uani 0.8 1 d D U P A 1
H4A H 0.4240 0.4550 1.1567 0.062 Uiso 0.8 1 calc R U P A 1
C5A C 0.443(2) 0.4397(5) 0.911(2) 0.048(3) Uani 0.8 1 d D U P A 1
H5A H 0.4017 0.4651 0.8566 0.058 Uiso 0.8 1 calc R U P A 1
C6A C 0.496(2) 0.4087(5) 0.813(2) 0.045(3) Uani 0.8 1 d D U P A 1
H6A H 0.4922 0.4135 0.6916 0.054 Uiso 0.8 1 calc R U P A 1
C7A C 0.609(2) 0.3377(5) 0.778(2) 0.037(3) Uani 0.8 1 d D U P A 1
C8A C 0.775(3) 0.3207(9) 0.825(3) 0.038(3) Uani 0.8 1 d D U P A 1
C9A C 0.932(2) 0.3363(6) 0.970(2) 0.042(4) Uani 0.8 1 d D U P A 1
H9A H 0.9078 0.3607 1.0258 0.051 Uiso 0.8 1 calc R U P A 1
C10A C 1.092(3) 0.3214(7) 1.028(3) 0.056(5) Uani 0.8 1 d D U P A 1
H10A H 1.1257 0.2970 0.9780 0.068 Uiso 0.8 1 calc R U P A 1
H10B H 1.1787 0.3346 1.1213 0.068 Uiso 0.8 1 calc R U P A 1
C11A C 0.461(2) 0.3231(7) 0.623(3) 0.041(4) Uani 0.8 1 d D U P A 1
H11A H 0.5011 0.2978 0.5769 0.062 Uiso 0.8 1 calc R U P A 1
H11B H 0.4377 0.3438 0.5292 0.062 Uiso 0.8 1 calc R U P A 1
H11C H 0.3462 0.3181 0.6614 0.062 Uiso 0.8 1 calc R U P A 1
C1' C 0.601(7) 0.3691(10) 0.939(5) 0.038(7) Uani 0.2 1 d D U P A 2
C2' C 0.632(7) 0.3626(10) 1.126(5) 0.037(7) Uani 0.2 1 d D U P A 2
H2' H 0.6978 0.3392 1.1789 0.045 Uiso 0.2 1 calc R U P A 2
C3' C 0.566(8) 0.3907(12) 1.230(5) 0.037(7) Uani 0.2 1 d D U P A 2
H3' H 0.5482 0.3832 1.3428 0.044 Uiso 0.2 1 calc R U P A 2
C4' C 0.526(8) 0.4290(11) 1.167(6) 0.038(7) Uani 0.2 1 d D U P A 2
H4' H 0.4935 0.4491 1.2418 0.045 Uiso 0.2 1 calc R U P A 2
C5' C 0.532(9) 0.4392(10) 0.997(6) 0.040(7) Uani 0.2 1 d D U P A 2
H5' H 0.5092 0.4664 0.9562 0.048 Uiso 0.2 1 calc R U P A 2
C6' C 0.570(8) 0.4092(11) 0.886(5) 0.039(7) Uani 0.2 1 d D U P A 2
H6' H 0.5759 0.4164 0.7688 0.047 Uiso 0.2 1 calc R U P A 2
C7' C 0.628(7) 0.3362(13) 0.817(5) 0.039(8) Uani 0.2 1 d D U P A 2
C8' C 0.790(10) 0.318(4) 0.838(13) 0.040(8) Uani 0.2 1 d D U P A 2
C9' C 0.954(8) 0.325(2) 0.992(10) 0.042(9) Uani 0.2 1 d D U P A 2
H9' H 0.9345 0.3443 1.0778 0.051 Uiso 0.2 1 calc R U P A 2
C10' C 1.113(8) 0.309(3) 1.024(14) 0.048(12) Uani 0.2 1 d D U P A 2
H10C H 1.1412 0.2895 0.9440 0.058 Uiso 0.2 1 calc R U P A 2
H10D H 1.2039 0.3164 1.1279 0.058 Uiso 0.2 1 calc R U P A 2
C11' C 0.476(10) 0.332(3) 0.651(9) 0.039(11) Uani 0.2 1 d D U P A 2
H11D H 0.5257 0.3188 0.5584 0.058 Uiso 0.2 1 calc R U P A 2
H11E H 0.4290 0.3591 0.6092 0.058 Uiso 0.2 1 calc R U P A 2
H11F H 0.3752 0.3156 0.6750 0.058 Uiso 0.2 1 calc R U P A 2
C12A C 0.8154(16) 0.2842(4) 0.7181(14) 0.041(3) Uani 1 1 d . . . . .
C13A C 0.9431(17) 0.2893(4) 0.6106(15) 0.046(3) Uani 1 1 d . . . . .
H13A H 1.0053 0.3147 0.6133 0.056 Uiso 1 1 calc R U . . .
C14A C 0.9797(15) 0.2593(4) 0.5037(15) 0.038(3) Uani 1 1 d . . . . .
H14A H 1.0612 0.2641 0.4283 0.046 Uiso 1 1 calc R U . . .
C15A C 0.8966(13) 0.2211(4) 0.5052(13) 0.033(3) Uani 1 1 d . . . . .
H15A H 0.9228 0.1997 0.4324 0.040 Uiso 1 1 calc R U . . .
C16A C 0.7751(13) 0.2147(4) 0.6142(13) 0.036(3) Uani 1 1 d . . . . .
H16A H 0.7196 0.1888 0.6171 0.043 Uiso 1 1 calc R U . . .
C17A C 0.7343(13) 0.2463(4) 0.7194(12) 0.029(3) Uani 1 1 d . . . . .
C18A C 0.6013(13) 0.2378(4) 0.8364(13) 0.027(2) Uani 1 1 d . U . . .
C19A C 0.4254(12) 0.2237(4) 0.7636(13) 0.030(3) Uani 1 1 d . . . . .
H19A H 0.3866 0.2189 0.6393 0.037 Uiso 1 1 calc R U . . .
C20A C 0.3049(14) 0.2166(4) 0.8710(13) 0.034(3) Uani 1 1 d . . . . .
H20A H 0.1834 0.2067 0.8206 0.041 Uiso 1 1 calc R U . . .
C21A C 0.3596(11) 0.2238(4) 1.0490(13) 0.025(2) Uani 1 1 d . U . . .
C22A C 0.5394(16) 0.2368(4) 1.1293(14) 0.042(3) Uani 1 1 d . . . . .
H22A H 0.5798 0.2402 1.2544 0.050 Uiso 1 1 calc R U . . .
C23A C 0.6553(14) 0.2446(4) 1.0189(14) 0.035(3) Uani 1 1 d . . . . .
H23A H 0.7761 0.2549 1.0688 0.043 Uiso 1 1 calc R U . . .
C1B C 0.975(2) -0.0305(4) 0.626(2) 0.043(4) Uani 0.75 1 d D U P B 1
C2B C 1.004(3) -0.0220(6) 0.461(3) 0.063(6) Uani 0.75 1 d D U P B 1
H2B H 0.9903 0.0050 0.4159 0.076 Uiso 0.75 1 calc R U P B 1
C3B C 1.054(3) -0.0544(7) 0.358(3) 0.069(7) Uani 0.75 1 d D U P B 1
H3B H 1.0748 -0.0487 0.2448 0.083 Uiso 0.75 1 calc R U P B 1
C4B C 1.071(3) -0.0925(6) 0.419(3) 0.061(6) Uani 0.75 1 d D U P B 1
H4B H 1.1100 -0.1137 0.3521 0.074 Uiso 0.75 1 calc R U P B 1
C5B C 1.031(3) -0.1006(7) 0.585(3) 0.081(8) Uani 0.75 1 d D U P B 1
H5B H 1.0326 -0.1277 0.6284 0.097 Uiso 0.75 1 calc R U P B 1
C6B C 0.991(3) -0.0694(7) 0.682(3) 0.074(6) Uani 0.75 1 d D U P B 1
H6B H 0.9719 -0.0752 0.7963 0.088 Uiso 0.75 1 calc R U P B 1
C7B C 0.9343(16) 0.0033(5) 0.7417(19) 0.041(4) Uani 0.75 1 d D U P B 1
C8B C 0.7669(13) 0.0230(4) 0.7027(16) 0.027(3) Uani 0.75 1 d D U P B 1
C9B C 0.6150(16) 0.0078(5) 0.5525(19) 0.033(4) Uani 0.75 1 d D U P B 1
H9B H 0.6369 -0.0157 0.4894 0.039 Uiso 0.75 1 calc R U P B 1
C10B C 0.4479(16) 0.0264(5) 0.503(2) 0.040(4) Uani 0.75 1 d D U P B 1
H10E H 0.4233 0.0500 0.5648 0.048 Uiso 0.75 1 calc R U P B 1
H10F H 0.3550 0.0158 0.4073 0.048 Uiso 0.75 1 calc R U P B 1
C11B C 1.088(2) 0.0142(6) 0.897(2) 0.041(5) Uani 0.75 1 d D U P B 1
H11G H 1.0376 0.0282 0.9866 0.062 Uiso 0.75 1 calc R U P B 1
H11H H 1.1762 0.0322 0.8581 0.062 Uiso 0.75 1 calc R U P B 1
H11I H 1.1524 -0.0106 0.9488 0.062 Uiso 0.75 1 calc R U P B 1
C12B C 0.7270(16) 0.0567(4) 0.8147(16) 0.023(3) Uani 0.75 1 d D U P B 1
C13B C 0.6121(19) 0.0508(4) 0.9269(18) 0.025(3) Uani 0.75 1 d D U P B 1
H13B H 0.5569 0.0249 0.9324 0.031 Uiso 0.75 1 calc R U P B 1
C14B C 0.5752(19) 0.0828(4) 1.0340(18) 0.024(4) Uani 0.75 1 d D U P B 1
H14B H 0.4919 0.0785 1.1080 0.029 Uiso 0.75 1 calc R U P B 1
C15B C 0.655(3) 0.1191(4) 1.034(3) 0.028(5) Uani 0.75 1 d D U P B 1
H15B H 0.6306 0.1401 1.1089 0.034 Uiso 0.75 1 calc R U P B 1
C16B C 0.774(2) 0.1260(5) 0.921(2) 0.025(4) Uani 0.75 1 d D U P B 1
H16B H 0.8315 0.1519 0.9203 0.030 Uiso 0.75 1 calc R U P B 1
C17B C 0.8094(17) 0.0950(4) 0.8106(16) 0.021(3) Uani 0.75 1 d D U P B 1
N1B N 1.3050(14) 0.1259(5) 0.3697(13) 0.024(2) Uani 0.75 1 d D U P B 1
O1B O 1.2553(14) 0.1212(4) 0.2075(12) 0.027(3) Uani 0.75 1 d D U P B 1
O2B O 1.4679(14) 0.1371(4) 0.4398(14) 0.033(3) Uani 0.75 1 d D U P B 1
C18B C 0.9367(17) 0.1032(4) 0.6942(16) 0.024(3) Uani 0.75 1 d D U P B 1
C19B C 1.1161(19) 0.1177(5) 0.7663(18) 0.027(4) Uani 0.75 1 d D U P B 1
H19B H 1.1532 0.1230 0.8903 0.033 Uiso 0.75 1 calc R U P B 1
C20B C 1.2418(19) 0.1247(5) 0.6624(17) 0.024(3) Uani 0.75 1 d D U P B 1
H20B H 1.3658 0.1329 0.7137 0.029 Uiso 0.75 1 calc R U P B 1
C21B C 1.1778(17) 0.1191(5) 0.4795(15) 0.017(3) Uani 0.75 1 d D U P B 1
C22B C 1.0040(16) 0.1055(4) 0.4028(16) 0.014(3) Uani 0.75 1 d D U P B 1
H22B H 0.9658 0.1027 0.2773 0.017 Uiso 0.75 1 calc R U P B 1
C23B C 0.8812(19) 0.0958(5) 0.5079(17) 0.022(3) Uani 0.75 1 d D U P B 1
H23B H 0.7627 0.0846 0.4558 0.027 Uiso 0.75 1 calc R U P B 1
C1" C 0.846(4) -0.0290(6) 0.541(3) 0.023(6) Uani 0.25 1 d D U P C 2
C2" C 0.879(5) -0.0663(7) 0.624(4) 0.022(6) Uani 0.25 1 d D U P C 2
H2" H 0.8527 -0.0707 0.7366 0.026 Uiso 0.25 1 calc R U P C 2
C3" C 0.952(6) -0.0984(8) 0.536(4) 0.021(7) Uani 0.25 1 d D U P C 2
H3" H 0.9706 -0.1246 0.5886 0.026 Uiso 0.25 1 calc R U P C 2
C4" C 0.995(6) -0.0920(8) 0.380(4) 0.024(7) Uani 0.25 1 d D U P C 2
H4" H 1.0285 -0.1139 0.3148 0.028 Uiso 0.25 1 calc R U P C 2
C5" C 0.989(6) -0.0514(9) 0.316(5) 0.021(7) Uani 0.25 1 d D U P C 2
H5" H 1.0253 -0.0454 0.2094 0.025 Uiso 0.25 1 calc R U P C 2
C6" C 0.931(6) -0.0216(8) 0.409(5) 0.025(7) Uani 0.25 1 d D U P C 2
H6" H 0.9497 0.0059 0.3794 0.030 Uiso 0.25 1 calc R U P C 2
C7" C 0.769(3) 0.0052(7) 0.632(3) 0.018(5) Uani 0.25 1 d D U P C 2
C8" C 0.871(3) 0.0235(7) 0.782(3) 0.021(5) Uani 0.25 1 d D U P C 2
C9" C 1.055(5) 0.0061(12) 0.877(5) 0.018(8) Uani 0.25 1 d D U P C 2
H9" H 1.1006 -0.0176 0.8319 0.022 Uiso 0.25 1 calc R U P C 2
C10" C 1.156(4) 0.0239(10) 1.027(4) 0.023(7) Uani 0.25 1 d D U P C 2
H10G H 1.1105 0.0476 1.0727 0.028 Uiso 0.25 1 calc R U P C 2
H10H H 1.2723 0.0127 1.0866 0.028 Uiso 0.25 1 calc R U P C 2
C11" C 0.587(4) 0.0216(12) 0.530(5) 0.025(9) Uani 0.25 1 d D U P C 2
H11J H 0.5569 0.0463 0.5877 0.038 Uiso 0.25 1 calc R U P C 2
H11K H 0.4898 0.0012 0.5260 0.038 Uiso 0.25 1 calc R U P C 2
H11L H 0.5945 0.0281 0.4081 0.038 Uiso 0.25 1 calc R U P C 2
C12" C 0.798(3) 0.0584(6) 0.866(3) 0.025(6) Uani 0.25 1 d D U P C 2
C13" C 0.703(5) 0.0519(7) 0.995(5) 0.031(7) Uani 0.25 1 d D U P C 2
H13" H 0.6796 0.0249 1.0275 0.037 Uiso 0.25 1 calc R U P C 2
C14" C 0.639(6) 0.0850(8) 1.078(5) 0.029(8) Uani 0.25 1 d D U P C 2
H14" H 0.5602 0.0802 1.1566 0.035 Uiso 0.25 1 calc R U P C 2
C15" C 0.685(9) 0.1230(7) 1.050(8) 0.028(9) Uani 0.25 1 d D U P C 2
H15" H 0.6356 0.1452 1.1019 0.034 Uiso 0.25 1 calc R U P C 2
C16" C 0.810(8) 0.1301(6) 0.941(7) 0.029(8) Uani 0.25 1 d D U P C 2
H16" H 0.8545 0.1568 0.9305 0.034 Uiso 0.25 1 calc R U P C 2
C17" C 0.866(4) 0.0978(6) 0.850(4) 0.025(6) Uani 0.25 1 d D U P C 2
N1" N 1.361(3) 0.1262(14) 0.407(3) 0.024(2) Uani 0.25 1 d D U P C 2
O1" O 1.300(4) 0.1304(12) 0.245(3) 0.028(8) Uani 0.25 1 d D U P C 2
O2" O 1.529(3) 0.1334(13) 0.476(4) 0.030(8) Uani 0.25 1 d D U P C 2
C18" C 0.995(3) 0.1059(10) 0.735(3) 0.024(3) Uani 0.25 1 d D U P C 2
C19" C 1.178(4) 0.1180(15) 0.807(3) 0.030(7) Uani 0.25 1 d D U P C 2
H19" H 1.2178 0.1227 0.9317 0.036 Uiso 0.25 1 calc R U P C 2
C20" C 1.305(4) 0.1232(15) 0.703(3) 0.030(7) Uani 0.25 1 d D U P C 2
H20" H 1.4321 0.1289 0.7535 0.037 Uiso 0.25 1 calc R U P C 2
C21" C 1.236(4) 0.1198(14) 0.519(3) 0.025(7) Uani 0.25 1 d D U P C 2
C22" C 1.065(4) 0.1039(14) 0.446(3) 0.031(7) Uani 0.25 1 d D U P C 2
H22" H 1.0370 0.0930 0.3290 0.037 Uiso 0.25 1 calc R U P C 2
C23" C 0.931(3) 0.1040(14) 0.546(3) 0.027(7) Uani 0.25 1 d D U P C 2
H23" H 0.8024 0.1028 0.4903 0.032 Uiso 0.25 1 calc R U P C 2

loop_
_atom_site_aniso_label
_atom_site_aniso_U_11
_atom_site_aniso_U_22
_atom_site_aniso_U_33
_atom_site_aniso_U_23
_atom_site_aniso_U_13
_atom_site_aniso_U_12
N1A 0.042(4) 0.061(5) 0.022(3) 0.003(4) 0.026(3) 0.011(4)
O1A 0.059(5) 0.084(6) 0.027(3) 0.004(4) 0.024(3) 0.012(4)
O2A 0.033(4) 0.080(6) 0.050(4) -0.001(4) 0.032(3) -0.007(4)
C1A 0.042(5) 0.049(5) 0.041(5) 0.001(4) 0.019(5) 0.007(4)
C2A 0.056(7) 0.052(6) 0.046(5) 0.001(5) 0.023(5) 0.010(5)
C3A 0.063(7) 0.057(6) 0.047(6) 0.001(5) 0.031(5) 0.012(6)
C4A 0.062(7) 0.054(6) 0.045(6) -0.006(5) 0.025(6) 0.012(5)
C5A 0.057(6) 0.049(6) 0.041(5) -0.004(5) 0.013(5) 0.009(5)
C6A 0.051(6) 0.049(5) 0.038(5) -0.005(4) 0.014(5) 0.007(5)
C7A 0.033(5) 0.047(5) 0.039(6) 0.007(5) 0.021(5) 0.001(4)
C8A 0.036(5) 0.045(6) 0.039(6) 0.008(6) 0.019(5) 0.005(5)
C9A 0.044(6) 0.048(8) 0.038(7) 0.003(6) 0.015(5) 0.013(6)
C10A 0.057(8) 0.062(13) 0.045(9) -0.010(10) 0.001(7) 0.021(8)
C11A 0.030(7) 0.044(10) 0.054(9) 0.003(6) 0.020(6) 0.003(7)
C1' 0.038(10) 0.040(9) 0.038(9) 0.000(7) 0.010(7) 0.006(7)
C2' 0.037(9) 0.038(8) 0.037(8) -0.001(5) 0.009(6) 0.003(5)
C3' 0.036(9) 0.038(8) 0.036(8) -0.002(5) 0.008(5) 0.003(5)
C4' 0.036(9) 0.038(8) 0.038(9) -0.001(5) 0.009(6) 0.004(6)
C5' 0.040(10) 0.039(9) 0.040(9) 0.000(6) 0.009(8) 0.005(8)
C6' 0.040(10) 0.040(10) 0.038(9) 0.001(7) 0.010(8) 0.007(8)
C7' 0.037(12) 0.041(11) 0.037(10) 0.000(8) 0.009(9) 0.007(9)
C8' 0.039(13) 0.041(13) 0.039(12) 0.001(11) 0.008(11) 0.009(10)
C9' 0.042(14) 0.044(15) 0.039(14) 0.001(13) 0.006(12) 0.010(12)
C10' 0.048(16) 0.05(2) 0.04(2) 0.004(19) 0.000(15) 0.016(16)
C11' 0.036(16) 0.041(18) 0.038(15) -0.003(13) 0.009(13) 0.011(16)
C12A 0.046(7) 0.062(9) 0.021(6) 0.010(5) 0.020(5) 0.004(6)
C13A 0.066(8) 0.046(7) 0.037(7) 0.002(6) 0.032(6) -0.004(6)
C14A 0.038(6) 0.057(8) 0.025(6) 0.004(5) 0.019(5) 0.004(6)
C15A 0.022(5) 0.058(8) 0.018(5) -0.007(5) 0.002(4) 0.006(5)
C16A 0.027(5) 0.059(8) 0.021(5) -0.003(5) 0.008(5) -0.004(5)
C17A 0.020(5) 0.059(8) 0.010(5) 0.005(5) 0.005(4) 0.003(5)
C18A 0.025(5) 0.039(5) 0.020(4) 0.003(4) 0.012(4) 0.016(4)
C19A 0.020(5) 0.055(7) 0.022(5) -0.005(5) 0.016(4) -0.006(5)
C20A 0.033(6) 0.054(8) 0.019(5) 0.003(5) 0.011(4) 0.007(5)
C21A 0.009(4) 0.040(5) 0.027(4) -0.001(4) 0.006(4) -0.001(4)
C22A 0.053(7) 0.064(8) 0.012(5) 0.010(5) 0.012(5) 0.031(6)
C23A 0.017(5) 0.066(8) 0.021(5) 0.002(5) 0.001(4) 0.005(5)
C1B 0.043(5) 0.044(5) 0.043(5) -0.001(4) 0.015(4) 0.001(4)
C2B 0.064(7) 0.065(7) 0.063(7) -0.001(4) 0.017(5) 0.002(4)
C3B 0.071(9) 0.071(8) 0.068(8) 0.000(4) 0.022(5) 0.000(4)
C4B 0.060(7) 0.062(7) 0.063(7) -0.003(4) 0.017(5) 0.001(4)
C5B 0.083(9) 0.080(9) 0.079(9) -0.001(5) 0.017(5) 0.001(5)
C6B 0.075(7) 0.073(7) 0.073(7) -0.001(4) 0.017(4) 0.005(4)
C7B 0.038(5) 0.043(5) 0.044(5) 0.002(4) 0.012(4) 0.001(4)
C8B 0.024(5) 0.031(5) 0.027(5) 0.001(4) 0.009(4) -0.001(4)
C9B 0.031(5) 0.032(6) 0.033(5) 0.000(4) 0.007(4) 0.001(4)
C10B 0.028(6) 0.044(7) 0.041(7) -0.006(6) -0.006(6) -0.007(6)
C11B 0.034(7) 0.043(9) 0.045(8) -0.001(7) 0.005(6) 0.002(7)
C12B 0.017(4) 0.028(5) 0.024(5) 0.002(4) 0.007(4) 0.005(4)
C13B 0.023(5) 0.029(5) 0.027(5) 0.004(4) 0.011(4) 0.004(4)
C14B 0.022(5) 0.029(5) 0.024(5) 0.002(4) 0.010(4) 0.000(4)
C15B 0.026(6) 0.033(6) 0.028(6) -0.002(4) 0.012(4) 0.003(4)
C16B 0.023(6) 0.031(6) 0.024(6) -0.001(4) 0.009(4) -0.001(4)
C17B 0.018(5) 0.024(5) 0.021(5) -0.001(4) 0.004(4) 0.004(4)
N1B 0.018(4) 0.032(3) 0.025(4) 0.002(3) 0.008(3) -0.002(3)
O1B 0.015(5) 0.060(7) 0.008(4) -0.009(4) 0.004(4) -0.008(5)
O2B 0.012(5) 0.058(7) 0.026(5) 0.003(5) 0.000(4) 0.000(5)
C18B 0.022(4) 0.029(4) 0.023(4) -0.002(3) 0.007(3) -0.002(3)
C19B 0.026(5) 0.034(5) 0.022(5) -0.004(4) 0.008(4) 0.002(4)
C20B 0.019(4) 0.028(5) 0.025(5) 0.000(4) 0.006(4) -0.002(4)
C21B 0.017(5) 0.024(5) 0.010(4) -0.002(4) 0.005(4) -0.001(4)
C22B 0.005(4) 0.026(5) 0.010(4) -0.005(4) 0.001(3) 0.003(4)
C23B 0.019(5) 0.028(5) 0.021(5) -0.002(4) 0.006(4) 0.003(4)
C1" 0.024(7) 0.023(7) 0.024(7) -0.002(4) 0.008(5) -0.001(4)
C2" 0.023(8) 0.023(7) 0.022(7) -0.001(4) 0.008(5) -0.001(4)
C3" 0.021(8) 0.022(8) 0.022(8) -0.001(4) 0.007(5) 0.000(4)
C4" 0.024(8) 0.024(8) 0.023(8) -0.003(4) 0.005(5) 0.003(5)
C5" 0.020(8) 0.023(8) 0.021(8) -0.001(4) 0.007(5) 0.000(5)
C6" 0.025(8) 0.024(8) 0.026(8) 0.000(4) 0.007(5) -0.001(5)
C7" 0.018(7) 0.018(7) 0.018(7) 0.001(4) 0.003(4) -0.002(4)
C8" 0.022(7) 0.020(7) 0.021(6) 0.000(4) 0.005(4) 0.000(4)
C9" 0.018(8) 0.018(9) 0.018(8) 0.000(5) 0.005(4) 0.000(5)
C10" 0.029(10) 0.023(11) 0.018(10) 0.001(8) 0.009(7) 0.000(8)
C11" 0.024(10) 0.025(12) 0.027(12) 0.000(9) 0.005(7) 0.002(8)
C12" 0.025(7) 0.026(7) 0.025(7) -0.001(4) 0.006(5) 0.000(4)
C13" 0.031(8) 0.031(8) 0.031(8) 0.000(4) 0.008(5) -0.001(4)
C14" 0.029(9) 0.031(9) 0.028(9) -0.002(4) 0.007(5) -0.001(4)
C15" 0.027(10) 0.029(10) 0.028(10) 0.000(5) 0.008(5) 0.000(5)
C16" 0.028(9) 0.030(9) 0.029(9) -0.001(4) 0.009(5) 0.001(5)
C17" 0.024(7) 0.025(7) 0.024(7) 0.000(4) 0.006(5) -0.001(4)
N1" 0.018(4) 0.032(3) 0.025(4) 0.002(3) 0.008(3) -0.002(3)
O1" 0.025(11) 0.037(12) 0.025(9) -0.014(8) 0.012(7) -0.007(8)
O2" 0.028(9) 0.039(12) 0.023(11) 0.008(8) 0.007(7) 0.002(9)
C18" 0.022(4) 0.029(4) 0.023(4) -0.002(3) 0.007(3) -0.002(3)
C19" 0.030(8) 0.031(9) 0.029(8) 0.001(5) 0.008(5) 0.000(5)
C20" 0.031(8) 0.032(9) 0.028(8) 0.000(5) 0.007(5) 0.001(5)
C21" 0.024(7) 0.027(8) 0.025(7) 0.000(5) 0.008(5) 0.001(5)
C22" 0.031(8) 0.033(9) 0.029(8) 0.001(5) 0.010(5) -0.001(5)
C23" 0.027(8) 0.028(9) 0.026(8) -0.001(5) 0.008(5) -0.002(5)

loop_
_atom_type_symbol
_atom_type_description
_atom_type_scat_dispersion_real
_atom_type_scat_dispersion_imag
_atom_type_scat_source
C C 0.0033 0.0016 'International Tables Vol C Tables 4.2.6.8 and 6.1.1.4'
H H 0.0000 0.0000 'International Tables Vol C Tables 4.2.6.8 and 6.1.1.4'
N N 0.0061 0.0033 'International Tables Vol C Tables 4.2.6.8 and 6.1.1.4'
O O 0.0106 0.0060 'International Tables Vol C Tables 4.2.6.8 and 6.1.1.4'

loop_
_geom_angle_atom_site_label_1
_geom_angle_atom_site_label_2
_geom_angle_atom_site_label_3
_geom_angle
O2A N1A O1A 124.8(9)
O2A N1A C21A 118.5(8)
O1A N1A C21A 116.6(9)
C6A C1A C2A 115.6(14)
C6A C1A C7A 123.0(13)
C2A C1A C7A 121.4(12)
C3A C2A C1A 121.1(15)
C4A C3A C2A 119.8(16)
C3A C4A C5A 121.4(16)
C4A C5A C6A 118.7(16)
C5A C6A C1A 123.3(15)
C8A C7A C1A 121.6(12)
C8A C7A C11A 122.6(12)
C1A C7A C11A 115.7(11)
C7A C8A C9A 124.4(13)
C7A C8A C12A 118.6(13)
C9A C8A C12A 116.9(12)
C10A C9A C8A 129.0(14)
C6' C1' C2' 114.9(17)
C6' C1' C7' 122.9(16)
C2' C1' C7' 121.6(15)
C3' C2' C1' 120(2)
C4' C3' C2' 119.0(18)
C3' C4' C5' 121.3(18)
C4' C5' C6' 118.9(18)
C5' C6' C1' 122.5(18)
C8' C7' C1' 120.9(16)
C8' C7' C11' 122.2(18)
C1' C7' C11' 115.4(15)
C7' C8' C12A 121(3)
C7' C8' C9' 124.2(19)
C12A C8' C9' 114(3)
C10' C9' C8' 129(2)
C17A C12A C13A 117.8(11)
C17A C12A C8' 123(6)
C13A C12A C8' 119(6)
C17A C12A C8A 123.9(17)
C13A C12A C8A 118.3(18)
C14A C13A C12A 122.2(12)
C13A C14A C15A 119.6(10)
C16A C15A C14A 119.4(11)
C15A C16A C17A 120.4(11)
C12A C17A C16A 120.5(10)
C12A C17A C18A 121.2(10)
C16A C17A C18A 118.3(10)
C19A C18A C23A 119.0(9)
C19A C18A C17A 120.5(9)
C23A C18A C17A 120.5(9)
C18A C19A C20A 120.0(9)
C21A C20A C19A 120.2(9)
C20A C21A C22A 121.7(9)
C20A C21A N1A 120.2(8)
C22A C21A N1A 118.0(9)
C23A C22A C21A 116.9(9)
C22A C23A C18A 122.2(10)
C6B C1B C2B 118.3(16)
C6B C1B C7B 121.6(15)
C2B C1B C7B 120.1(14)
C1B C2B C3B 118.9(18)
C4B C3B C2B 121.4(19)
C3B C4B C5B 118.1(17)
C6B C5B C4B 119(2)
C1B C6B C5B 124(2)
C8B C7B C11B 123.0(12)
C8B C7B C1B 121.3(10)
C11B C7B C1B 115.6(11)
C7B C8B C12B 121.5(9)
C7B C8B C9B 119.3(11)
C12B C8B C9B 119.0(10)
C10B C9B C8B 122.5(13)
C13B C12B C17B 118.8(11)
C13B C12B C8B 120.7(11)
C17B C12B C8B 120.5(10)
C12B C13B C14B 120.6(12)
C15B C14B C13B 121.2(11)
C14B C15B C16B 119.7(11)
C17B C16B C15B 120.0(11)
C12B C17B C16B 119.6(11)
C12B C17B C18B 121.5(10)
C16B C17B C18B 118.9(11)
O1B N1B O2B 120.0(9)
O1B N1B C21B 120.5(10)
O2B N1B C21B 119.5(10)
C19B C18B C23B 118.6(11)
C19B C18B C17B 120.3(11)
C23B C18B C17B 121.1(11)
C20B C19B C18B 122.2(12)
C19B C20B C21B 117.0(12)
C22B C21B C20B 122.9(10)
C22B C21B N1B 118.9(10)
C20B C21B N1B 118.1(11)
C21B C22B C23B 120.2(11)
C22B C23B C18B 118.8(12)
C6" C1" C2" 117.0(18)
C6" C1" C7" 121.2(17)
C2" C1" C7" 119.4(16)
C1" C2" C3" 118.5(19)
C4" C3" C2" 121(2)
C3" C4" C5" 118.2(19)
C6" C5" C4" 119(2)
C1" C6" C5" 123(2)
C8" C7" C11" 122.5(15)
C8" C7" C1" 121.9(13)
C11" C7" C1" 114.9(14)
C7" C8" C12" 121.9(13)
C7" C8" C9" 120.2(14)
C12" C8" C9" 117.6(13)
C10" C9" C8" 120.5(18)
C13" C12" C17" 117.9(14)
C13" C12" C8" 120.3(14)
C17" C12" C8" 119.8(13)
C12" C13" C14" 120.3(14)
C15" C14" C13" 121.3(14)
C14" C15" C16" 119.4(14)
C17" C16" C15" 119.9(14)
C12" C17" C16" 119.7(13)
C12" C17" C18" 121.0(13)
C16" C17" C18" 119.2(13)
O1" N1" O2" 119.4(14)
O1" N1" C21" 120.0(15)
O2" N1" C21" 119.8(14)
C19" C18" C23" 118.3(13)
C19" C18" C17" 121.0(14)
C23" C18" C17" 120.6(15)
C20" C19" C18" 121.9(15)
C19" C20" C21" 116.7(16)
C22" C21" C20" 122.2(14)
C22" C21" N1" 118.7(14)
C20" C21" N1" 118.1(15)
C21" C22" C23" 118.9(15)
C22" C23" C18" 117.7(16)

loop_
_geom_bond_atom_site_label_1
_geom_bond_atom_site_label_2
_geom_bond_distance
N1A O2A 1.194(11)
N1A O1A 1.244(11)
N1A C21A 1.471(13)
C1A C6A 1.38(2)
C1A C2A 1.42(2)
C1A C7A 1.481(18)
C2A C3A 1.388(19)
C3A C4A 1.35(2)
C4A C5A 1.36(2)
C5A C6A 1.38(2)
C7A C8A 1.318(16)
C7A C11A 1.502(18)
C8A C9A 1.504(19)
C8A C12A 1.53(2)
C9A C10A 1.263(19)
C1' C6' 1.38(2)
C1' C2' 1.42(2)
C1' C7' 1.481(19)
C2' C3' 1.39(2)
C3' C4' 1.36(2)
C4' C5' 1.37(2)
C5' C6' 1.38(2)
C7' C8' 1.320(18)
C7' C11' 1.503(19)
C8' C12A 1.49(4)
C8' C9' 1.50(2)
C9' C10' 1.26(2)
C12A C17A 1.383(17)
C12A C13A 1.415(15)
C13A C14A 1.358(17)
C14A C15A 1.400(16)
C15A C16A 1.392(14)
C16A C17A 1.398(16)
C17A C18A 1.519(13)
C18A C19A 1.372(14)
C18A C23A 1.392(14)
C19A C20A 1.381(14)
C20A C21A 1.362(14)
C21A C22A 1.397(15)
C22A C23A 1.375(15)
C1B C6B 1.34(3)
C1B C2B 1.37(2)
C1B C7B 1.506(19)
C2B C3B 1.43(3)
C3B C4B 1.33(3)
C4B C5B 1.42(3)
C5B C6B 1.34(3)
C7B C8B 1.368(11)
C7B C11B 1.491(12)
C8B C12B 1.480(17)
C8B C9B 1.497(12)
C9B C10B 1.352(13)
C12B C13B 1.370(16)
C12B C17B 1.404(17)
C13B C14B 1.407(17)
C14B C15B 1.328(17)
C15B C16B 1.406(14)
C16B C17B 1.395(16)
C17B C18B 1.479(15)
N1B O1B 1.232(13)
N1B O2B 1.256(13)
N1B C21B 1.433(14)
C18B C19B 1.399(18)
C18B C23B 1.424(17)
C19B C20B 1.391(16)
C20B C21B 1.395(16)
C21B C22B 1.359(17)
C22B C23B 1.397(15)
C1" C6" 1.35(3)
C1" C2" 1.38(2)
C1" C7" 1.51(2)
C2" C3" 1.43(3)
C3" C4" 1.33(3)
C4" C5" 1.42(3)
C5" C6" 1.34(3)
C7" C8" 1.367(13)
C7" C11" 1.494(14)
C8" C12" 1.485(18)
C8" C9" 1.499(14)
C9" C10" 1.356(15)
C12" C13" 1.372(17)
C12" C17" 1.407(18)
C13" C14" 1.407(18)
C14" C15" 1.329(18)
C15" C16" 1.407(16)
C16" C17" 1.395(16)
C17" C18" 1.478(16)
N1" O1" 1.234(14)
N1" O2" 1.256(14)
N1" C21" 1.432(15)
C18" C19" 1.401(19)
C18" C23" 1.426(18)
C19" C20" 1.392(17)
C20" C21" 1.396(18)
C21" C22" 1.361(18)
C22" C23" 1.400(17)

loop_
_geom_torsion_atom_site_label_1
_geom_torsion_atom_site_label_2
_geom_torsion_atom_site_label_3
_geom_torsion_atom_site_label_4
_geom_torsion
C6A_a C1A_a C2A_a C3A_a -1(2)
C7A C1A C2A C3A -179.6(14)
C1A C2A C3A C4A -1(3)
C2A C3A C4A C5A 4(3)
C3A C4A C5A C6A -4(3)
C4A C5A C6A C1A 1(3)
C2A C1A C6A C5A 1(2)
C7A C1A C6A C5A 179.5(14)
C6A C1A C7A C8A 123(2)
C2A C1A C7A C8A -59(3)
C6A C1A C7A C11A -61(2)
C2A C1A C7A C11A 116.9(19)
C1A C7A C8A C9A -9(4)
C11A C7A C8A C9A 175(2)
C1A C7A C8A C12A 174.9(19)
C11A C7A C8A C12A -1(4)
C7A C8A C9A C10A 177(3)
C12A C8A C9A C10A -7(4)
C6' C1' C2' C3' 23(6)
C7' C1' C2' C3' -165(4)
C1' C2' C3' C4' -21(7)
C2' C3' C4' C5' 7(8)
C3' C4' C5' C6' 3(9)
C4' C5' C6' C1' 1(9)
C2' C1' C6' C5' -14(7)
C7' C1' C6' C5' 175(5)
C6' C1' C7' C8' 112(9)
C2' C1' C7' C8' -59(9)
C6' C1' C7' C11' -55(7)
C2' C1' C7' C11' 135(7)
C1' C7' C8' C12A 178(8)
C11' C7' C8' C12A -16(15)
C1' C7' C8' C9' 7(16)
C11' C7' C8' C9' 172(11)
C7' C8' C9' C10' 179(11)
C12A C8' C9' C10' 7(17)
C7' C8' C12A C17A -69(13)
C9' C8' C12A C17A 103(9)
C7' C8' C12A C13A 118(10)
C9' C8' C12A C13A -70(11)
C7' C8' C12A C8A 31(59)
C9' C8' C12A C8A -156(79)
C7A C8A C12A C17A -69(3)
C9A C8A C12A C17A 115(2)
C7A C8A C12A C13A 111(3)
C9A C8A C12A C13A -66(3)
C7A C8A C12A C8' -153(73)
C9A C8A C12A C8' 31(69)
C17A C12A C13A C14A 3.5(17)
C8' C12A C13A C14A 177(4)
C8A C12A C13A C14A -176.2(13)
C12A C13A C14A C15A -3.3(18)
C13A C14A C15A C16A 1.1(16)
C14A C15A C16A C17A 0.9(14)
C13A C12A C17A C16A -1.4(15)
C8' C12A C17A C16A -175(3)
C8A C12A C17A C16A 178.2(12)
C13A C12A C17A C18A 177.7(9)
C8' C12A C17A C18A 4(3)
C8A C12A C17A C18A -2.6(17)
C15A C16A C17A C12A -0.7(15)
C15A C16A C17A C18A -179.8(8)
C12A C17A C18A C19A 123.8(11)
C16A C17A C18A C19A -57.1(13)
C12A C17A C18A C23A -55.4(14)
C16A C17A C18A C23A 123.7(11)
C23A C18A C19A C20A 0.2(16)
C17A C18A C19A C20A -179.1(10)
C18A C19A C20A C21A 0.5(17)
C19A C20A C21A C22A -2.7(18)
C19A C20A C21A N1A -178.8(10)
O2A N1A C21A C20A -6.6(16)
O1A N1A C21A C20A 176.0(11)
O2A N1A C21A C22A 177.2(11)
O1A N1A C21A C22A -0.3(15)
C20A C21A C22A C23A 4.1(17)
N1A C21A C22A C23A -179.8(10)
C21A C22A C23A C18A -3.4(17)
C19A C18A C23A C22A 1.4(17)
C17A C18A C23A C22A -179.4(11)
C6B C1B C2B C3B -2(3)
C7B C1B C2B C3B 176.2(16)
C1B C2B C3B C4B 1(3)
C2B C3B C4B C5B 3(3)
C3B C4B C5B C6B -5(3)
C2B C1B C6B C5B 0(3)
C7B C1B C6B C5B -178.5(18)
C4B C5B C6B C1B 4(3)
C6B C1B C7B C8B -110(2)
C2B C1B C7B C8B 72(2)
C6B C1B C7B C11B 71(2)
C2B C1B C7B C11B -107(2)
C11B C7B C8B C12B 0(2)
C1B C7B C8B C12B -179.1(13)
C11B C7B C8B C9B -175.1(16)
C1B C7B C8B C9B 6(2)
C7B C8B C9B C10B -178.2(15)
C12B C8B C9B C10B 7(2)
C7B C8B C12B C13B -105.6(16)
C9B C8B C12B C13B 69.1(17)
C7B C8B C12B C17B 73.0(17)
C9B C8B C12B C17B -112.2(15)
C17B C12B C13B C14B 1(2)
C8B C12B C13B C14B 179.6(11)
C12B C13B C14B C15B -2(2)
C13B C14B C15B C16B 2(3)
C14B C15B C16B C17B 0(3)
C13B C12B C17B C16B 1(2)
C8B C12B C17B C16B -178.1(13)
C13B C12B C17B C18B 179.2(12)
C8B C12B C17B C18B 0.5(17)
C15B C16B C17B C12B -1(2)
C15B C16B C17B C18B -179.7(16)
C12B C17B C18B C19B -124.0(15)
C16B C17B C18B C19B 54.6(19)
C12B C17B C18B C23B 54.9(18)
C16B C17B C18B C23B -126.5(16)
C23B C18B C19B C20B -1(2)
C17B C18B C19B C20B 178.1(13)
C18B C19B C20B C21B 4(2)
C19B C20B C21B C22B -3(2)
C19B C20B C21B N1B -179.7(13)
O1B N1B C21B C22B 3(2)
O2B N1B C21B C22B -177.7(14)
O1B N1B C21B C20B 179.8(15)
O2B N1B C21B C20B -1(2)
C20B C21B C22B C23B -1(2)
N1B C21B C22B C23B 175.4(13)
C21B C22B C23B C18B 4(2)
C19B C18B C23B C22B -3(2)
C17B C18B C23B C22B 177.5(12)
C6" C1" C2" C3" -17(5)
C7" C1" C2" C3" 180(3)
C1" C2" C3" C4" 2(6)
C2" C3" C4" C5" 8(6)
C3" C4" C5" C6" -4(6)
C2" C1" C6" C5" 23(5)
C7" C1" C6" C5" -175(3)
C4" C5" C6" C1" -12(6)
C6" C1" C7" C8" -93(4)
C2" C1" C7" C8" 69(4)
C6" C1" C7" C11" 78(4)
C2" C1" C7" C11" -120(4)
C11" C7" C8" C12" 7(5)
C1" C7" C8" C12" 177.0(18)
C11" C7" C8" C9" -179(4)
C1" C7" C8" C9" -9(5)
C7" C8" C9" C10" -179(4)
C12" C8" C9" C10" -5(6)
C7" C8" C12" C13" 90(4)
C9" C8" C12" C13" -84(4)
C7" C8" C12" C17" -106(3)
C9" C8" C12" C17" 80(4)
C17" C12" C13" C14" 14(5)
C8" C12" C13" C14" 178(3)
C12" C13" C14" C15" -7(7)
C13" C14" C15" C16" -3(9)
C14" C15" C16" C17" 7(10)
C13" C12" C17" C16" -11(6)
C8" C12" C17" C16" -175(4)
C13" C12" C17" C18" 170(3)
C8" C12" C17" C18" 7(4)
C15" C16" C17" C12" 0(8)
C15" C16" C17" C18" 179(5)
C12" C17" C18" C19" -114(4)
C16" C17" C18" C19" 67(5)
C12" C17" C18" C23" 70(4)
C16" C17" C18" C23" -109(5)
C23" C18" C19" C20" -8(6)
C17" C18" C19" C20" 176(4)
C18" C19" C20" C21" 6(7)
C19" C20" C21" C22" -13(7)
C19" C20" C21" N1" 178(4)
O1" N1" C21" C22" 24(6)
O2" N1" C21" C22" -167(5)
O1" N1" C21" C20" -168(5)
O2" N1" C21" C20" 2(7)
C20" C21" C22" C23" 22(6)
N1" C21" C22" C23" -169(4)
C21" C22" C23" C18" -23(6)
C19" C18" C23" C22" 16(6)
C17" C18" C23" C22" -168(3)
